data_8105696
loop_
_publ_author_name
'Jin, Ze-Sen'
'Liu, E.'
'Liu, Xiao-jing'
'Li, Zhuang-yu'
'Jian, Fang-fang'
'Liang, Tongling'

_publ_section_title
;
 Crystal structure of
 (E)-amino(2-(thiazol-2-ylmethylene)hydrazineyl)methaniminium nitrate,
 C10H16N12O6S2
;
_journal_issue 3
_journal_name_full 'Zeitschrift f\"ur Kristallographie - New Crystal Structures'
_journal_page_first 357
_journal_page_last 359
_journal_paper_doi 10.1515/ncrs-2022-0007
_journal_volume 237
_journal_year 2022
_chemical_formula_moiety '2(C5 H8 N5 S), 2(N O3)'
_chemical_formula_sum 'C10 H16 N12 O6 S2'
_chemical_formula_weight 464.47
_space_group_crystal_system triclinic
_space_group_IT_number 2
_space_group_name_Hall '-P 1'
_space_group_name_H-M_alt 'P -1'
_atom_sites_solution_hydrogens geom
_atom_sites_solution_primary dual
_cell_angle_alpha 67.973(2)
_cell_angle_beta 87.916(2)
_cell_angle_gamma 88.347(2)
_cell_formula_units_Z 2
_cell_length_a 7.6977(2)
_cell_length_b 11.5353(3)
_cell_length_c 11.7533(3)
_cell_measurement_reflns_used 10835
_cell_measurement_temperature 170.01(10)
_cell_measurement_theta_max 31.2170
_cell_measurement_theta_min 1.8360
_cell_volume 966.69(5)
_computing_cell_refinement 'CrysAlisPro 1.171.39.45i (Rigaku OD, 2018)'
_computing_data_collection 'CrysAlisPro 1.171.39.45i (Rigaku OD, 2018)'
_computing_data_reduction 'CrysAlisPro 1.171.39.45i (Rigaku OD, 2018)'
_computing_molecular_graphics 'Olex2 1.3 (Dolomanov et al., 2009)'
_computing_publication_material 'Olex2 1.3 (Dolomanov et al., 2009)'
_computing_structure_refinement 'SHELXL 2018/3 (Sheldrick, 2015)'
_computing_structure_solution 'SHELXT 2018/2 (Sheldrick, 2018)'
_diffrn_ambient_environment N~2~
_diffrn_ambient_temperature 170.01(10)
_diffrn_detector 'CCD plate'
_diffrn_measured_fraction_theta_full 1.000
_diffrn_measured_fraction_theta_max 0.846
_diffrn_measurement_details
;
List of Runs (angles in degrees, time in seconds):

  # Type    Start    End  Width  t~exp~   \w     \q     \k     \f   Frames
--------------------------------------------------------------------------
  1  \w    -40.00 -15.00   0.50    2.00    --    5.00  45.00 120.00   50
  2  \w    -23.00  71.00   0.50    2.00    --  -11.40  45.00  30.00  188
  3  \w   -100.00  78.00   0.50    2.00    --  -11.40  45.00 150.00  356
  4  \w   -100.00  23.00   0.50    2.00    --  -11.40  45.00  90.00  246
  5  \w     52.00  78.00   0.50    2.00    --  -11.40  45.00  90.00   52
  6  \w      9.00  35.00   0.50    2.00    --  -11.40  45.00   0.00   52
  7  \w    -79.00 -40.00   0.50    2.00    --  -11.40  45.00  30.00   78
;
_diffrn_measurement_device 'four-circle diffractometer'
_diffrn_measurement_device_type 'XtaLAB AFC10 (RCD3): fixed-chi single'
_diffrn_measurement_method '\w scans'
_diffrn_orient_matrix_type 'CrysAlisPro convention (1999,Acta A55,543-557)'
_diffrn_orient_matrix_UB_11 -0.0137048000
_diffrn_orient_matrix_UB_12 -0.0496114000
_diffrn_orient_matrix_UB_13 0.0574576000
_diffrn_orient_matrix_UB_21 0.0193478000
_diffrn_orient_matrix_UB_22 -0.0440345000
_diffrn_orient_matrix_UB_23 -0.0277636000
_diffrn_orient_matrix_UB_31 0.0891178000
_diffrn_orient_matrix_UB_32 0.0008030000
_diffrn_orient_matrix_UB_33 0.0130065000
_diffrn_radiation_monochromator mirror
_diffrn_radiation_probe x-ray
_diffrn_radiation_type 'Mo K\a'
_diffrn_radiation_wavelength 0.71073
_diffrn_reflns_av_R_equivalents 0.0140
_diffrn_reflns_av_unetI/netI 0.0160
_diffrn_reflns_Laue_measured_fraction_full 1.000
_diffrn_reflns_Laue_measured_fraction_max 0.846
_diffrn_reflns_limit_h_max 10
_diffrn_reflns_limit_h_min -10
_diffrn_reflns_limit_k_max 15
_diffrn_reflns_limit_k_min -16
_diffrn_reflns_limit_l_max 14
_diffrn_reflns_limit_l_min -16
_diffrn_reflns_number 14660
_diffrn_reflns_point_group_measured_fraction_full 1.000
_diffrn_reflns_point_group_measured_fraction_max 0.846
_diffrn_reflns_theta_full 25.242
_diffrn_reflns_theta_max 30.860
_diffrn_reflns_theta_min 1.870
_diffrn_source 'Rotating-anode X-ray tube'
_diffrn_source_type 'Rigaku (Mo) X-ray Source'
_exptl_absorpt_coefficient_mu 0.335
_exptl_absorpt_correction_T_max 1.00000
_exptl_absorpt_correction_T_min 0.82974
_exptl_absorpt_correction_type multi-scan
_exptl_absorpt_process_details
;
CrysAlisPro 1.171.39.45i (Rigaku Oxford Diffraction, 2018)
Empirical absorption correction using spherical harmonics,
 implemented in SCALE3 ABSPACK scaling algorithm.
;
_exptl_crystal_colour colourless
_exptl_crystal_colour_primary colourless
_exptl_crystal_density_diffrn 1.596
_exptl_crystal_description block
_exptl_crystal_F_000 480
_exptl_crystal_size_max 0.35
_exptl_crystal_size_mid 0.25
_exptl_crystal_size_min 0.22
_refine_diff_density_max 0.321
_refine_diff_density_min -0.288
_refine_diff_density_rms 0.049
_refine_ls_extinction_coef .
_refine_ls_extinction_method none
_refine_ls_goodness_of_fit_ref 1.044
_refine_ls_hydrogen_treatment constr
_refine_ls_matrix_type full
_refine_ls_number_parameters 271
_refine_ls_number_reflns 5143
_refine_ls_number_restraints 0
_refine_ls_restrained_S_all 1.044
_refine_ls_R_factor_all 0.0318
_refine_ls_R_factor_gt 0.0290
_refine_ls_shift/su_max 0.002
_refine_ls_shift/su_mean 0.000
_refine_ls_structure_factor_coef Fsqd
_refine_ls_weighting_details 'w=1/[\s^2^(Fo^2^)+(0.0434P)^2^+0.2850P] where P=(Fo^2^+2Fc^2^)/3'
_refine_ls_weighting_scheme calc
_refine_ls_wR_factor_gt 0.0801
_refine_ls_wR_factor_ref 0.0818
_reflns_Friedel_coverage 0.000
_reflns_Friedel_fraction_full .
_reflns_Friedel_fraction_max .
_reflns_number_gt 4688
_reflns_number_total 5143
_reflns_threshold_expression 'I > 2\s(I)'
_cod_data_source_file suppl_j_ncrs-2022-0007_suppl.cif
_cod_data_source_block mx9127
_cod_database_code 8105696
_chemical_oxdiff_formula CHNO
_shelx_space_group_comment
;
The symmetry employed for this shelxl refinement is uniquely defined
by the following loop, which should always be used as a source of
symmetry information in preference to the above space-group names.
They are only intended as comments.
;
_reflns_odcompleteness_completeness 99.91
_reflns_odcompleteness_iscentric 1
_reflns_odcompleteness_theta 27.42
_olex2_refinement_description
;
1. Fixed Uiso
 At 1.2 times of:
  All C(H) groups, All N(H) groups, All N(H,H) groups
2.a Aromatic/amide H refined with riding coordinates:
 N3(H3), C1(H1), C2(H2), C4(H4), N3A(H3A), C1A(H1A), C2A(H2A), C4A(H4AC)
2.b X=CH2 refined with riding coordinates:
 N4(H4A,H4B), N5(H5A,H5B), N4A(H4AA,H4AB), N5A(H5AA,H5AB)
;
_olex2_submission_special_instructions 'No special instructions were received'
_oxdiff_exptl_absorpt_empirical_details
;
Empirical correction (ABSPACK) includes:
- Absorption correction using spherical harmonics
- Frame scaling
;
_oxdiff_exptl_absorpt_empirical_full_max 1.300
_oxdiff_exptl_absorpt_empirical_full_min 0.621

loop_
_space_group_symop_operation_xyz
'x, y, z'
'-x, -y, -z'

loop_
_atom_site_label
_atom_site_type_symbol
_atom_site_fract_x
_atom_site_fract_y
_atom_site_fract_z
_atom_site_U_iso_or_equiv
_atom_site_adp_type
_atom_site_occupancy
_atom_site_site_symmetry_order
_atom_site_calc_flag
_atom_site_refinement_flags_posn
_atom_site_refinement_flags_adp
_atom_site_refinement_flags_occupancy
_atom_site_disorder_assembly
_atom_site_disorder_group
S1 S -0.02938(4) 1.14231(2) 0.24276(3) 0.02553(8) Uani 1 1 d . . . . .
N1 N -0.08184(12) 0.92768(9) 0.41287(8) 0.02321(18) Uani 1 1 d . . . . .
N2 N 0.31167(11) 1.00396(8) 0.23385(8) 0.02025(17) Uani 1 1 d . . . . .
N3 N 0.46678(11) 0.94566(8) 0.22837(8) 0.02179(18) Uani 1 1 d . . . . .
H3 H 0.489769 0.872227 0.281252 0.026 Uiso 1 1 calc R U . . .
N4 N 0.54896(12) 1.11884(9) 0.06023(9) 0.02497(19) Uani 1 1 d . . . . .
H4A H 0.623089 1.156278 0.002427 0.030 Uiso 1 1 calc R U . . .
H4B H 0.452541 1.155728 0.066689 0.030 Uiso 1 1 calc R U . . .
N5 N 0.72923(12) 0.94579(10) 0.13173(9) 0.0273(2) Uani 1 1 d . . . . .
H5A H 0.805461 0.981200 0.074764 0.033 Uiso 1 1 calc R U . . .
H5B H 0.748427 0.871488 0.184202 0.033 Uiso 1 1 calc R U . . .
C1 C -0.22320(15) 1.11768(12) 0.32364(12) 0.0284(2) Uani 1 1 d . . . . .
H1 H -0.312389 1.176945 0.311035 0.034 Uiso 1 1 calc R U . . .
C2 C -0.22817(14) 0.99984(11) 0.40844(11) 0.0266(2) Uani 1 1 d . . . . .
H2 H -0.324413 0.969667 0.460351 0.032 Uiso 1 1 calc R U . . .
C3 C 0.03466(13) 0.99220(9) 0.33083(9) 0.01957(19) Uani 1 1 d . . . . .
C4 C 0.20394(14) 0.93955(10) 0.31734(10) 0.0211(2) Uani 1 1 d . . . . .
H4 H 0.234070 0.858913 0.369479 0.025 Uiso 1 1 calc R U . . .
C5 C 0.58299(13) 1.00537(10) 0.13861(9) 0.01993(19) Uani 1 1 d . . . . .
S1A S 1.22478(4) 0.55622(3) 1.00624(3) 0.02790(8) Uani 1 1 d . . . . .
N1A N 1.32956(13) 0.32877(9) 1.06870(9) 0.0256(2) Uani 1 1 d . . . . .
N2A N 1.19702(12) 0.51244(8) 0.76713(8) 0.02126(18) Uani 1 1 d . . . . .
N3A N 1.20609(12) 0.50465(8) 0.65399(8) 0.02169(18) Uani 1 1 d . . . . .
H3A H 1.260960 0.443648 0.642744 0.026 Uiso 1 1 calc R U . . .
N4A N 1.01502(13) 0.67214(9) 0.58345(9) 0.02411(19) Uani 1 1 d . . . . .
H4AA H 0.962792 0.728763 0.523990 0.029 Uiso 1 1 calc R U . . .
H4AB H 0.994036 0.666128 0.657812 0.029 Uiso 1 1 calc R U . . .
N5A N 1.16450(13) 0.59928(9) 0.44882(8) 0.02395(19) Uani 1 1 d . . . . .
H5AA H 1.114858 0.654655 0.387025 0.029 Uiso 1 1 calc R U . . .
H5AB H 1.238466 0.547044 0.437522 0.029 Uiso 1 1 calc R U . . .
C1A C 1.27698(16) 0.47576(12) 1.15541(10) 0.0286(2) Uani 1 1 d . . . . .
H1A H 1.270341 0.508253 1.216909 0.034 Uiso 1 1 calc R U . . .
C2A C 1.32931(16) 0.35815(11) 1.17141(10) 0.0279(2) Uani 1 1 d . . . . .
H2A H 1.363031 0.300708 1.247257 0.033 Uiso 1 1 calc R U . . .
C3A C 1.27680(14) 0.42520(10) 0.97454(10) 0.0208(2) Uani 1 1 d . . . . .
C4A C 1.27005(15) 0.42237(10) 0.85270(10) 0.0234(2) Uani 1 1 d . . . . .
H4AC H 1.318780 0.355105 0.836762 0.028 Uiso 1 1 calc R U . . .
C5A C 1.12731(13) 0.59449(9) 0.56061(9) 0.01926(19) Uani 1 1 d . . . . .
O1 O 0.98220(10) 0.74665(8) 0.23715(7) 0.02680(17) Uani 1 1 d . . . . .
O2 O 1.24634(11) 0.74315(8) 0.16780(8) 0.03120(19) Uani 1 1 d . . . . .
O3 O 1.05183(13) 0.86196(10) 0.05015(8) 0.0437(3) Uani 1 1 d . . . . .
N6 N 1.09389(12) 0.78448(8) 0.15090(8) 0.02186(18) Uani 1 1 d . . . . .
O1A O 1.39236(12) 0.29907(8) 0.61837(7) 0.0319(2) Uani 1 1 d . . . . .
O2A O 1.40854(13) 0.41839(8) 0.42539(8) 0.0350(2) Uani 1 1 d . . . . .
O3A O 1.51643(12) 0.23101(8) 0.48687(9) 0.0339(2) Uani 1 1 d . . . . .
N6A N 1.43877(12) 0.31603(9) 0.50890(9) 0.02292(18) Uani 1 1 d . . . . .

loop_
_atom_site_aniso_label
_atom_site_aniso_U_11
_atom_site_aniso_U_22
_atom_site_aniso_U_33
_atom_site_aniso_U_23
_atom_site_aniso_U_13
_atom_site_aniso_U_12
S1 0.02534(14) 0.02055(13) 0.02902(15) -0.00759(10) 0.00004(10) 0.00203(10)
N1 0.0217(4) 0.0263(4) 0.0220(4) -0.0095(4) 0.0012(3) -0.0016(3)
N2 0.0184(4) 0.0204(4) 0.0220(4) -0.0081(3) -0.0003(3) 0.0025(3)
N3 0.0192(4) 0.0185(4) 0.0235(4) -0.0035(3) 0.0007(3) 0.0033(3)
N4 0.0225(4) 0.0248(4) 0.0214(4) -0.0023(3) 0.0049(3) 0.0034(3)
N5 0.0213(4) 0.0294(5) 0.0297(5) -0.0100(4) 0.0017(4) 0.0061(4)
C1 0.0218(5) 0.0322(6) 0.0358(6) -0.0182(5) -0.0015(4) 0.0051(4)
C2 0.0199(5) 0.0352(6) 0.0285(6) -0.0166(5) 0.0026(4) -0.0014(4)
C3 0.0203(5) 0.0203(4) 0.0192(4) -0.0086(4) -0.0007(4) 0.0000(4)
C4 0.0210(5) 0.0194(4) 0.0224(5) -0.0072(4) -0.0004(4) 0.0004(4)
C5 0.0194(5) 0.0227(5) 0.0193(5) -0.0097(4) -0.0010(4) 0.0014(4)
S1A 0.04012(17) 0.02177(13) 0.02213(14) -0.00870(10) -0.00272(11) 0.00347(11)
N1A 0.0301(5) 0.0251(4) 0.0193(4) -0.0059(4) -0.0013(4) 0.0046(4)
N2A 0.0245(4) 0.0231(4) 0.0163(4) -0.0075(3) -0.0001(3) -0.0010(3)
N3A 0.0285(5) 0.0211(4) 0.0157(4) -0.0073(3) -0.0012(3) 0.0030(3)
N4A 0.0290(5) 0.0226(4) 0.0187(4) -0.0058(3) 0.0003(3) 0.0036(4)
N5A 0.0293(5) 0.0244(4) 0.0163(4) -0.0057(3) -0.0002(3) 0.0026(4)
C1A 0.0341(6) 0.0340(6) 0.0195(5) -0.0120(4) 0.0003(4) -0.0021(5)
C2A 0.0303(6) 0.0330(6) 0.0169(5) -0.0057(4) -0.0010(4) 0.0022(5)
C3A 0.0216(5) 0.0217(5) 0.0186(5) -0.0070(4) -0.0005(4) 0.0009(4)
C4A 0.0281(5) 0.0234(5) 0.0194(5) -0.0090(4) -0.0019(4) 0.0020(4)
C5A 0.0207(5) 0.0179(4) 0.0182(4) -0.0055(4) 0.0005(4) -0.0046(4)
O1 0.0241(4) 0.0294(4) 0.0200(4) -0.0019(3) 0.0048(3) 0.0005(3)
O2 0.0239(4) 0.0346(4) 0.0306(4) -0.0080(4) 0.0029(3) 0.0068(3)
O3 0.0408(5) 0.0489(6) 0.0220(4) 0.0073(4) 0.0059(4) 0.0138(4)
N6 0.0253(4) 0.0200(4) 0.0190(4) -0.0063(3) 0.0027(3) 0.0018(3)
O1A 0.0449(5) 0.0258(4) 0.0212(4) -0.0056(3) 0.0062(4) 0.0051(4)
O2A 0.0436(5) 0.0320(4) 0.0226(4) -0.0033(3) -0.0015(4) 0.0124(4)
O3A 0.0377(5) 0.0296(4) 0.0355(5) -0.0145(4) 0.0035(4) 0.0081(4)
N6A 0.0216(4) 0.0240(4) 0.0227(4) -0.0083(3) -0.0010(3) 0.0007(3)

loop_
_atom_type_symbol
_atom_type_description
_atom_type_scat_dispersion_real
_atom_type_scat_dispersion_imag
_atom_type_scat_source
C C 0.0033 0.0016 'International Tables Vol C Tables 4.2.6.8 and 6.1.1.4'
H H 0.0000 0.0000 'International Tables Vol C Tables 4.2.6.8 and 6.1.1.4'
N N 0.0061 0.0033 'International Tables Vol C Tables 4.2.6.8 and 6.1.1.4'
O O 0.0106 0.0060 'International Tables Vol C Tables 4.2.6.8 and 6.1.1.4'
S S 0.1246 0.1234 'International Tables Vol C Tables 4.2.6.8 and 6.1.1.4'

loop_
_geom_angle_atom_site_label_1
_geom_angle_atom_site_label_2
_geom_angle_atom_site_label_3
_geom_angle
_geom_angle_site_symmetry_1
_geom_angle_site_symmetry_3
C1 S1 C3 89.14(6) . .
C3 N1 C2 110.16(9) . .
C4 N2 N3 115.41(9) . .
N2 N3 H3 120.7 . .
C5 N3 N2 118.67(9) . .
C5 N3 H3 120.7 . .
H4A N4 H4B 120.0 . .
C5 N4 H4A 120.0 . .
C5 N4 H4B 120.0 . .
H5A N5 H5B 120.0 . .
C5 N5 H5A 120.0 . .
C5 N5 H5B 120.0 . .
S1 C1 H1 124.8 . .
C2 C1 S1 110.32(9) . .
C2 C1 H1 124.8 . .
N1 C2 H2 122.2 . .
C1 C2 N1 115.56(10) . .
C1 C2 H2 122.2 . .
N1 C3 S1 114.80(8) . .
N1 C3 C4 121.89(10) . .
C4 C3 S1 123.31(8) . .
N2 C4 C3 120.00(10) . .
N2 C4 H4 120.0 . .
C3 C4 H4 120.0 . .
N4 C5 N3 120.33(9) . .
N4 C5 N5 121.79(10) . .
N5 C5 N3 117.87(10) . .
C1A S1A C3A 89.26(6) . .
C3A N1A C2A 110.14(10) . .
C4A N2A N3A 115.43(9) . .
N2A N3A H3A 120.8 . .
C5A N3A N2A 118.46(9) . .
C5A N3A H3A 120.8 . .
H4AA N4A H4AB 120.0 . .
C5A N4A H4AA 120.0 . .
C5A N4A H4AB 120.0 . .
H5AA N5A H5AB 120.0 . .
C5A N5A H5AA 120.0 . .
C5A N5A H5AB 120.0 . .
S1A C1A H1A 124.9 . .
C2A C1A S1A 110.22(9) . .
C2A C1A H1A 124.9 . .
N1A C2A H2A 122.1 . .
C1A C2A N1A 115.70(10) . .
C1A C2A H2A 122.1 . .
N1A C3A S1A 114.69(8) . .
N1A C3A C4A 122.17(10) . .
C4A C3A S1A 123.10(8) . .
N2A C4A C3A 119.85(10) . .
N2A C4A H4AC 120.1 . .
C3A C4A H4AC 120.1 . .
N4A C5A N3A 119.79(9) . .
N5A C5A N3A 117.54(9) . .
N5A C5A N4A 122.66(10) . .
O2 N6 O1 119.75(9) . .
O3 N6 O1 119.78(9) . .
O3 N6 O2 120.47(9) . .
O2A N6A O1A 119.64(9) . .
O3A N6A O1A 119.48(9) . .
O3A N6A O2A 120.87(10) . .

loop_
_geom_bond_atom_site_label_1
_geom_bond_atom_site_label_2
_geom_bond_distance
_geom_bond_site_symmetry_2
S1 C1 1.7115(12) .
S1 C3 1.7194(11) .
N1 C2 1.3719(15) .
N1 C3 1.3134(14) .
N2 N3 1.3647(12) .
N2 C4 1.2776(14) .
N3 H3 0.8600 .
N3 C5 1.3452(13) .
N4 H4A 0.8600 .
N4 H4B 0.8600 .
N4 C5 1.3129(14) .
N5 H5A 0.8600 .
N5 H5B 0.8600 .
N5 C5 1.3178(13) .
C1 H1 0.9300 .
C1 C2 1.3516(17) .
C2 H2 0.9300 .
C3 C4 1.4503(14) .
C4 H4 0.9300 .
S1A C1A 1.7047(12) .
S1A C3A 1.7204(11) .
N1A C2A 1.3707(15) .
N1A C3A 1.3077(14) .
N2A N3A 1.3653(12) .
N2A C4A 1.2769(14) .
N3A H3A 0.8600 .
N3A C5A 1.3436(13) .
N4A H4AA 0.8600 .
N4A H4AB 0.8600 .
N4A C5A 1.3192(14) .
N5A H5AA 0.8600 .
N5A H5AB 0.8600 .
N5A C5A 1.3155(13) .
C1A H1A 0.9300 .
C1A C2A 1.3495(17) .
C2A H2A 0.9300 .
C3A C4A 1.4475(15) .
C4A H4AC 0.9300 .
O1 N6 1.2585(11) .
O2 N6 1.2480(12) .
O3 N6 1.2342(12) .
O1A N6A 1.2662(12) .
O2A N6A 1.2423(12) .
O3A N6A 1.2376(13) .

loop_
_geom_hbond_atom_site_label_D
_geom_hbond_atom_site_label_H
_geom_hbond_atom_site_label_A
_geom_hbond_distance_DH
_geom_hbond_distance_HA
_geom_hbond_distance_DA
_geom_hbond_angle_DHA
_geom_hbond_site_symmetry_A
_geom_hbond_publ_flag
N3 H3 O1A 0.86 2.08 2.9225(12) 164.6 2_766 yes
N4 H4A O2 0.86 2.13 2.9728(13) 166.2 2_775 yes
N4 H4B N1A 0.86 2.19 2.9426(13) 145.7 1_464 yes
N5 H5A O3 0.86 2.15 2.9540(14) 154.6 2_775 yes
N5 H5B O1 0.86 2.23 2.8959(12) 134.6 . yes
N3A H3A O1A 0.86 2.03 2.8913(12) 179.2 . yes
N4A H4AA N1 0.86 2.20 2.9688(13) 149.2 1_655 yes
N5A H5AA O1 0.86 1.98 2.8270(12) 166.2 . yes
N5A H5AA O2 0.86 2.57 3.1397(13) 124.7 . yes
N5A H5AB O2A 0.86 1.99 2.8506(13) 175.5 . yes

loop_
_geom_torsion_atom_site_label_1
_geom_torsion_atom_site_label_2
_geom_torsion_atom_site_label_3
_geom_torsion_atom_site_label_4
_geom_torsion
_geom_torsion_site_symmetry_1
_geom_torsion_site_symmetry_2
_geom_torsion_site_symmetry_3
_geom_torsion_site_symmetry_4
S1 C1 C2 N1 0.68(14) . . . .
S1 C3 C4 N2 -2.57(15) . . . .
N1 C3 C4 N2 177.78(10) . . . .
N2 N3 C5 N4 1.87(15) . . . .
N2 N3 C5 N5 -177.37(9) . . . .
N3 N2 C4 C3 -179.62(9) . . . .
C1 S1 C3 N1 1.28(9) . . . .
C1 S1 C3 C4 -178.39(10) . . . .
C2 N1 C3 S1 -1.11(12) . . . .
C2 N1 C3 C4 178.56(10) . . . .
C3 S1 C1 C2 -1.05(9) . . . .
C3 N1 C2 C1 0.27(14) . . . .
C4 N2 N3 C5 176.55(10) . . . .
S1A C1A C2A N1A -0.05(14) . . . .
S1A C3A C4A N2A -11.60(16) . . . .
N1A C3A C4A N2A 171.00(11) . . . .
N2A N3A C5A N4A -13.96(15) . . . .
N2A N3A C5A N5A 167.25(9) . . . .
N3A N2A C4A C3A 176.38(9) . . . .
C1A S1A C3A N1A -0.13(9) . . . .
C1A S1A C3A C4A -177.70(10) . . . .
C2A N1A C3A S1A 0.12(12) . . . .
C2A N1A C3A C4A 177.72(10) . . . .
C3A S1A C1A C2A 0.10(10) . . . .
C3A N1A C2A C1A -0.04(15) . . . .
C4A N2A N3A C5A 178.02(10) . . . .
